data_1543519
loop_
_publ_author_name
'Freitag, Kerstin'
'Molon, Mariusz'
'Jerabek, Paul'
'Dilchert, Katharina'
'R\"osler, Christoph'
'Seidel, R\"udiger W.'
'Gemel, Christian'
'Frenking, Gernot'
'Fischer, Roland A.'

_publ_section_title
;
 Zn&#x22EF;Zn interactions at nickel and palladium centers
;
_journal_issue 10
_journal_name_full 'Chem. Sci.'
_journal_page_first 6413
_journal_paper_doi 10.1039/C6SC02106A
_journal_volume 7
_journal_year 2016
_chemical_formula_moiety 'C76 H126 P2 Pd3 Zn6, 3(C7 H8)'
_chemical_formula_sum 'C97 H150 P2 Pd3 Zn6'
_chemical_formula_weight 2089.52
_chemical_name_systematic
;
 ?
;
_chemical_properties_physical Air-sensitive,Moisture-sensitive,Oxygen-sensitive
_space_group_crystal_system triclinic
_space_group_IT_number 2
_space_group_name_Hall '-P 1'
_space_group_name_H-M_alt 'P -1'
_symmetry_space_group_name_Hall '-P 1'
_symmetry_space_group_name_H-M 'P -1'
_atom_sites_solution_hydrogens mixed
_atom_sites_solution_primary direct
_atom_sites_solution_secondary difmap
_audit_creation_method SHELXL-2014
_audit_update_record
;
2016-05-04 deposited with the CCDC.
2016-06-23 downloaded from the CCDC.
;
_cell_angle_alpha 100.247(2)
_cell_angle_beta 97.965(2)
_cell_angle_gamma 90.646(2)
_cell_formula_units_Z 2
_cell_length_a 12.2816(3)
_cell_length_b 13.0205(4)
_cell_length_c 29.8246(8)
_cell_measurement_reflns_used 18129
_cell_measurement_temperature 100(2)
_cell_measurement_theta_max 73.3210
_cell_measurement_theta_min 3.4590
_cell_volume 4644.8(2)
_computing_cell_refinement
;
CrysAlisPro, Agilent Technologies,
Version 1.171.37.33 (release 27-03-2014 CrysAlis171 .NET)
(compiled Mar 27 2014,17:12:48)
;
_computing_data_collection
;
CrysAlisPro, Agilent Technologies,
Version 1.171.37.33 (release 27-03-2014 CrysAlis171 .NET)
(compiled Mar 27 2014,17:12:48)
;
_computing_data_reduction
;
CrysAlisPro, Agilent Technologies,
Version 1.171.37.33 (release 27-03-2014 CrysAlis171 .NET)
(compiled Mar 27 2014,17:12:48)
;
_computing_publication_material 'enCIFer (Allen et al., 2004)'
_computing_structure_refinement 'SHELXL-2014 (Sheldrick, 2014)'
_computing_structure_solution 'SHELXS-97 (Sheldrick, 2008'
_diffrn_ambient_temperature 100(2)
_diffrn_detector_area_resol_mean 10.4372
_diffrn_measured_fraction_theta_full 0.999
_diffrn_measured_fraction_theta_max 0.967
_diffrn_measurement_device_type 'SuperNova, Agilent Technologies'
_diffrn_measurement_method '\w scans'
_diffrn_radiation_monochromator mirror
_diffrn_radiation_type CuK\a
_diffrn_radiation_wavelength 1.54184
_diffrn_reflns_av_R_equivalents 0.0436
_diffrn_reflns_av_unetI/netI 0.0469
_diffrn_reflns_Laue_measured_fraction_full 0.999
_diffrn_reflns_Laue_measured_fraction_max 0.967
_diffrn_reflns_limit_h_max 15
_diffrn_reflns_limit_h_min -10
_diffrn_reflns_limit_k_max 16
_diffrn_reflns_limit_k_min -15
_diffrn_reflns_limit_l_max 37
_diffrn_reflns_limit_l_min -35
_diffrn_reflns_number 43311
_diffrn_reflns_point_group_measured_fraction_full 0.999
_diffrn_reflns_point_group_measured_fraction_max 0.967
_diffrn_reflns_theta_full 67.684
_diffrn_reflns_theta_max 74.188
_diffrn_reflns_theta_min 3.452
_diffrn_source 'SuperNova (Cu) X-ray Source'
_exptl_absorpt_coefficient_mu 6.886
_exptl_absorpt_correction_T_max 1.00000
_exptl_absorpt_correction_T_min 0.49531
_exptl_absorpt_correction_type multi-scan
_exptl_absorpt_process_details
;
CrysAlisPro, Agilent Technologies,
Version 1.171.37.33 (release 27-03-2014 CrysAlis171 .NET)
(compiled Mar 27 2014,17:12:48)
Empirical absorption correction using spherical harmonics,
 implemented in SCALE3 ABSPACK scaling algorithm.
;
_exptl_crystal_colour 'dark red'
_exptl_crystal_density_diffrn 1.494
_exptl_crystal_description block
_exptl_crystal_F_000 2160
_exptl_crystal_size_max 0.110
_exptl_crystal_size_mid 0.090
_exptl_crystal_size_min 0.080
_refine_diff_density_max 1.167
_refine_diff_density_min -1.201
_refine_diff_density_rms 0.092
_refine_ls_extinction_method none
_refine_ls_goodness_of_fit_ref 1.020
_refine_ls_hydrogen_treatment constr
_refine_ls_matrix_type full
_refine_ls_number_parameters 1058
_refine_ls_number_reflns 18285
_refine_ls_number_restraints 364
_refine_ls_restrained_S_all 1.013
_refine_ls_R_factor_all 0.0472
_refine_ls_R_factor_gt 0.0349
_refine_ls_shift/su_max 0.001
_refine_ls_shift/su_mean 0.000
_refine_ls_structure_factor_coef Fsqd
_refine_ls_weighting_details 'w=1/[\s^2^(Fo^2^)+(0.0456P)^2^] where P=(Fo^2^+2Fc^2^)/3'
_refine_ls_weighting_scheme calc
_refine_ls_wR_factor_gt 0.0841
_refine_ls_wR_factor_ref 0.0910
_reflns_Friedel_coverage 0.000
_reflns_number_gt 15057
_reflns_number_total 18285
_reflns_threshold_expression 'I > 2\s(I)'
_cod_data_source_file c6sc02106a2.cif
_cod_data_source_block om959
_cod_depositor_comments 'Adding full bibliography for 1543516--1543520.cif.'
_cod_database_code 1543519
_shelx_space_group_comment
;
The symmetry employed for this shelxl refinement is uniquely defined
by the following loop, which should always be used as a source of
symmetry information in preference to the above space-group names.
They are only intended as comments.
;
_shelx_estimated_absorpt_t_min 0.518
_shelx_estimated_absorpt_t_max 0.609
_shelxl_version_number 2014-3

loop_
_space_group_symop_operation_xyz
'x, y, z'
'-x, -y, -z'

loop_
_atom_site_label
_atom_site_type_symbol
_atom_site_fract_x
_atom_site_fract_y
_atom_site_fract_z
_atom_site_U_iso_or_equiv
_atom_site_adp_type
_atom_site_occupancy
_atom_site_site_symmetry_order
_atom_site_calc_flag
_atom_site_refinement_flags_posn
_atom_site_refinement_flags_adp
_atom_site_refinement_flags_occupancy
_atom_site_disorder_assembly
_atom_site_disorder_group
Zn1 Zn 0.95390(4) 0.22790(4) 0.32957(2) 0.02721(10) Uani 1 1 d . . . . .
Zn2 Zn 0.91163(4) 0.35083(4) 0.20344(2) 0.02588(10) Uani 1 1 d . . . . .
Zn3 Zn 0.92950(4) 0.12469(4) 0.17231(2) 0.02973(11) Uani 1 1 d . . . . .
Zn4 Zn 1.16728(4) 0.19039(4) 0.30745(2) 0.02977(11) Uani 1 1 d . . . . .
Zn5 Zn 1.15492(4) 0.11826(4) 0.21513(2) 0.02741(10) Uani 1 1 d . . . . .
Zn6 Zn 1.15078(4) 0.36956(3) 0.24862(2) 0.02375(10) Uani 1 1 d . . . . .
Pd1 Pd 1.09851(2) 0.36809(2) 0.32702(2) 0.02087(6) Uani 1 1 d . . . . .
Pd2 Pd 1.08192(2) 0.25727(2) 0.17247(2) 0.01940(6) Uani 1 1 d . . . . .
Pd3 Pd 1.01471(2) 0.22750(2) 0.25073(2) 0.01809(5) Uani 1 1 d . . . . .
P1 P 1.18613(7) 0.50005(6) 0.38290(3) 0.02221(16) Uani 1 1 d . . . . .
P2 P 1.16690(7) 0.29214(6) 0.11223(3) 0.02144(16) Uani 1 1 d . . . . .
C1 C 1.2263(3) 0.4678(3) 0.44173(11) 0.0264(7) Uani 1 1 d . . . . .
H1 H 1.1603 0.4806 0.4579 0.032 Uiso 1 1 calc R U . . .
C2 C 1.2482(3) 0.3517(3) 0.43863(12) 0.0309(8) Uani 1 1 d . . . . .
H2A H 1.3131 0.3350 0.4227 0.037 Uiso 1 1 calc R U . . .
H2B H 1.1842 0.3102 0.4201 0.037 Uiso 1 1 calc R U . . .
C3 C 1.2689(3) 0.3207(3) 0.48628(13) 0.0358(8) Uani 1 1 d . . . . .
H3A H 1.2009 0.3291 0.5007 0.043 Uiso 1 1 calc R U . . .
H3B H 1.2877 0.2462 0.4828 0.043 Uiso 1 1 calc R U . . .
C4 C 1.3619(3) 0.3871(3) 0.51735(13) 0.0387(9) Uani 1 1 d . . . . .
H4A H 1.4319 0.3721 0.5050 0.046 Uiso 1 1 calc R U . . .
H4B H 1.3694 0.3691 0.5485 0.046 Uiso 1 1 calc R U . . .
C5 C 1.3395(3) 0.5034(3) 0.52055(12) 0.0365(9) Uani 1 1 d . . . . .
H5A H 1.2734 0.5196 0.5358 0.044 Uiso 1 1 calc R U . . .
H5B H 1.4026 0.5453 0.5396 0.044 Uiso 1 1 calc R U . . .
C6 C 1.3214(3) 0.5332(3) 0.47280(12) 0.0314(8) Uani 1 1 d . . . . .
H6A H 1.3895 0.5221 0.4586 0.038 Uiso 1 1 calc R U . . .
H6B H 1.3049 0.6082 0.4758 0.038 Uiso 1 1 calc R U . . .
C7 C 1.3141(3) 0.5575(3) 0.36897(11) 0.0275(7) Uani 1 1 d . . . . .
H7 H 1.3485 0.6081 0.3967 0.033 Uiso 1 1 calc R U . . .
C8 C 1.3954(3) 0.4721(3) 0.35807(12) 0.0305(7) Uani 1 1 d . . . . .
H8A H 1.3593 0.4171 0.3330 0.037 Uiso 1 1 calc R U . . .
H8B H 1.4157 0.4398 0.3856 0.037 Uiso 1 1 calc R U . . .
C9 C 1.5002(3) 0.5130(3) 0.34361(14) 0.0383(9) Uani 1 1 d . . . . .
H9A H 1.5416 0.5616 0.3699 0.046 Uiso 1 1 calc R U . . .
H9B H 1.5475 0.4539 0.3348 0.046 Uiso 1 1 calc R U . . .
C10 C 1.4720(3) 0.5693(3) 0.30322(13) 0.0377(9) Uani 1 1 d . . . . .
H10A H 1.5403 0.5978 0.2952 0.045 Uiso 1 1 calc R U . . .
H10B H 1.4360 0.5194 0.2761 0.045 Uiso 1 1 calc R U . . .
C11 C 1.3959(3) 0.6571(3) 0.31553(13) 0.0370(9) Uani 1 1 d . . . . .
H11A H 1.3780 0.6929 0.2889 0.044 Uiso 1 1 calc R U . . .
H11B H 1.4338 0.7087 0.3416 0.044 Uiso 1 1 calc R U . . .
C12 C 1.2890(3) 0.6171(3) 0.32877(12) 0.0303(7) Uani 1 1 d . . . . .
H12A H 1.2476 0.5703 0.3019 0.036 Uiso 1 1 calc R U . . .
H12B H 1.2427 0.6768 0.3378 0.036 Uiso 1 1 calc R U . . .
C13 C 1.0983(3) 0.6151(3) 0.39264(11) 0.0261(7) Uani 1 1 d . . . . .
H13 H 1.0769 0.6340 0.3616 0.031 Uiso 1 1 calc R U . . .
C14 C 1.1507(3) 0.7154(3) 0.42356(12) 0.0324(8) Uani 1 1 d . . . . .
H14A H 1.1678 0.7038 0.4557 0.039 Uiso 1 1 calc R U . . .
H14B H 1.2204 0.7335 0.4132 0.039 Uiso 1 1 calc R U . . .
C15 C 1.0720(4) 0.8055(3) 0.42166(14) 0.0420(10) Uani 1 1 d . . . . .
H15A H 1.1054 0.8686 0.4429 0.050 Uiso 1 1 calc R U . . .
H15B H 1.0611 0.8213 0.3901 0.050 Uiso 1 1 calc R U . . .
C16 C 0.9612(4) 0.7794(3) 0.43486(14) 0.0408(9) Uani 1 1 d . . . . .
H16A H 0.9107 0.8365 0.4303 0.049 Uiso 1 1 calc R U . . .
H16B H 0.9706 0.7744 0.4679 0.049 Uiso 1 1 calc R U . . .
C17 C 0.9104(3) 0.6772(3) 0.40648(13) 0.0379(9) Uani 1 1 d . . . . .
H17A H 0.8905 0.6855 0.3740 0.046 Uiso 1 1 calc R U . . .
H17B H 0.8422 0.6596 0.4181 0.046 Uiso 1 1 calc R U . . .
C18 C 0.9900(3) 0.5883(3) 0.40879(12) 0.0292(7) Uani 1 1 d . . . . .
H18A H 0.9560 0.5235 0.3891 0.035 Uiso 1 1 calc R U . . .
H18B H 1.0050 0.5758 0.4408 0.035 Uiso 1 1 calc R U . . .
C19 C 1.2423(3) 0.4218(3) 0.12392(11) 0.0274(7) Uani 1 1 d . . . . .
H19 H 1.2661 0.4342 0.0945 0.033 Uiso 1 1 calc R U . . .
C20 C 1.1644(3) 0.5069(3) 0.13916(12) 0.0300(7) Uani 1 1 d . . . . .
H20A H 1.1344 0.4919 0.1666 0.036 Uiso 1 1 calc R U . . .
H20B H 1.1021 0.5066 0.1142 0.036 Uiso 1 1 calc R U . . .
C21 C 1.2226(4) 0.6152(3) 0.15088(14) 0.0396(9) Uani 1 1 d . . . . .
H21A H 1.2447 0.6343 0.1227 0.048 Uiso 1 1 calc R U . . .
H21B H 1.1714 0.6679 0.1630 0.048 Uiso 1 1 calc R U . . .
C22 C 1.3244(4) 0.6152(3) 0.18685(15) 0.0457(10) Uani 1 1 d . . . . .
H22A H 1.3631 0.6845 0.1929 0.055 Uiso 1 1 calc R U . . .
H22B H 1.3013 0.6029 0.2160 0.055 Uiso 1 1 calc R U . . .
C23 C 1.4024(3) 0.5318(3) 0.17081(14) 0.0399(9) Uani 1 1 d . . . . .
H23A H 1.4661 0.5325 0.1952 0.048 Uiso 1 1 calc R U . . .
H23B H 1.4303 0.5473 0.1431 0.048 Uiso 1 1 calc R U . . .
C24 C 1.3454(3) 0.4240(3) 0.15967(12) 0.0305(8) Uani 1 1 d . . . . .
H24A H 1.3244 0.4052 0.1881 0.037 Uiso 1 1 calc R U . . .
H24B H 1.3969 0.3716 0.1476 0.037 Uiso 1 1 calc R U . . .
C25 C 1.2762(3) 0.2018(3) 0.09511(11) 0.0273(7) Uani 1 1 d . . . . .
H25 H 1.3320 0.2051 0.1232 0.033 Uiso 1 1 calc R U . . .
C26 C 1.3386(3) 0.2291(3) 0.05753(13) 0.0344(8) Uani 1 1 d . . . . .
H26A H 1.2868 0.2264 0.0288 0.041 Uiso 1 1 calc R U . . .
H26B H 1.3706 0.3011 0.0671 0.041 Uiso 1 1 calc R U . . .
C27 C 1.4304(4) 0.1531(4) 0.04864(15) 0.0489(11) Uani 1 1 d . . . . .
H27A H 1.4682 0.1715 0.0237 0.059 Uiso 1 1 calc R U . . .
H27B H 1.4851 0.1598 0.0768 0.059 Uiso 1 1 calc R U . . .
C28 C 1.3866(4) 0.0424(4) 0.03519(15) 0.0505(12) Uani 1 1 d . . . . .
H28A H 1.4485 -0.0049 0.0313 0.061 Uiso 1 1 calc R U . . .
H28B H 1.3377 0.0339 0.0053 0.061 Uiso 1 1 calc R U . . .
C29 C 1.3225(4) 0.0124(3) 0.07165(14) 0.0417(10) Uani 1 1 d . . . . .
H29A H 1.2896 -0.0589 0.0607 0.050 Uiso 1 1 calc R U . . .
H29B H 1.3738 0.0118 0.1003 0.050 Uiso 1 1 calc R U . . .
C30 C 1.2317(3) 0.0883(3) 0.08196(12) 0.0320(8) Uani 1 1 d . . . . .
H30A H 1.1965 0.0699 0.1075 0.038 Uiso 1 1 calc R U . . .
H30B H 1.1749 0.0815 0.0545 0.038 Uiso 1 1 calc R U . . .
C31 C 1.0755(3) 0.2881(3) 0.05612(11) 0.0259(7) Uani 1 1 d . . . . .
H31 H 1.0830 0.2170 0.0378 0.031 Uiso 1 1 calc R U . . .
C32 C 1.1039(3) 0.3654(3) 0.02558(12) 0.0315(8) Uani 1 1 d . . . . .
H32A H 1.0935 0.4377 0.0411 0.038 Uiso 1 1 calc R U . . .
H32B H 1.1820 0.3594 0.0209 0.038 Uiso 1 1 calc R U . . .
C33 C 1.0298(3) 0.3425(3) -0.02132(12) 0.0360(8) Uani 1 1 d . . . . .
H33A H 1.0474 0.3944 -0.0401 0.043 Uiso 1 1 calc R U . . .
H33B H 1.0451 0.2724 -0.0378 0.043 Uiso 1 1 calc R U . . .
C34 C 0.9089(3) 0.3466(3) -0.01592(13) 0.0394(9) Uani 1 1 d . . . . .
H34A H 0.8639 0.3269 -0.0466 0.047 Uiso 1 1 calc R U . . .
H34B H 0.8918 0.4190 -0.0028 0.047 Uiso 1 1 calc R U . . .
C35 C 0.8790(3) 0.2730(3) 0.01549(13) 0.0360(8) Uani 1 1 d . . . . .
H35A H 0.8867 0.1998 0.0005 0.043 Uiso 1 1 calc R U . . .
H35B H 0.8013 0.2819 0.0204 0.043 Uiso 1 1 calc R U . . .
C36 C 0.9531(3) 0.2951(3) 0.06202(12) 0.0282(7) Uani 1 1 d . . . . .
H36A H 0.9346 0.2440 0.0810 0.034 Uiso 1 1 calc R U . . .
H36B H 0.9396 0.3657 0.0784 0.034 Uiso 1 1 calc R U . . .
C37 C 0.8065(3) 0.2426(3) 0.36991(12) 0.0269(7) Uani 1 1 d . . . . .
C38 C 0.8997(3) 0.2436(3) 0.40454(11) 0.0255(7) Uani 1 1 d . . . . .
C39 C 0.9494(3) 0.1455(3) 0.39600(12) 0.0273(7) Uani 1 1 d . . . . .
C40 C 0.8880(3) 0.0835(3) 0.35652(12) 0.0284(7) Uani 1 1 d . . . . .
C41 C 0.7994(3) 0.1437(3) 0.34043(13) 0.0302(7) Uani 1 1 d . . . . .
C42 C 0.7223(3) 0.3245(3) 0.36903(13) 0.0351(8) Uani 1 1 d . . . . .
H42A H 0.6814 0.3171 0.3379 0.053 Uiso 1 1 calc R U . . .
H42B H 0.7590 0.3938 0.3778 0.053 Uiso 1 1 calc R U . . .
H42C H 0.6714 0.3162 0.3908 0.053 Uiso 1 1 calc R U . . .
C43 C 0.9309(3) 0.3284(3) 0.44532(12) 0.0312(7) Uani 1 1 d . . . . .
H43A H 0.9129 0.3962 0.4367 0.047 Uiso 1 1 calc R U . . .
H43B H 1.0100 0.3276 0.4558 0.047 Uiso 1 1 calc R U . . .
H43C H 0.8901 0.3173 0.4702 0.047 Uiso 1 1 calc R U . . .
C44 C 1.0431(3) 0.1098(3) 0.42656(13) 0.0358(8) Uani 1 1 d . . . . .
H44A H 1.0808 0.0545 0.4085 0.054 Uiso 1 1 calc R U . . .
H44B H 1.0149 0.0827 0.4515 0.054 Uiso 1 1 calc R U . . .
H44C H 1.0950 0.1687 0.4396 0.054 Uiso 1 1 calc R U . . .
C45 C 0.9101(4) -0.0274(3) 0.33709(13) 0.0383(9) Uani 1 1 d . . . . .
H45A H 0.8540 -0.0537 0.3107 0.057 Uiso 1 1 calc R U . . .
H45B H 0.9079 -0.0705 0.3608 0.057 Uiso 1 1 calc R U . . .
H45C H 0.9830 -0.0305 0.3271 0.057 Uiso 1 1 calc R U . . .
C46 C 0.7070(4) 0.1066(3) 0.30181(15) 0.0421(9) Uani 1 1 d . . . . .
H46A H 0.7015 0.1548 0.2799 0.063 Uiso 1 1 calc R U . . .
H46B H 0.6376 0.1043 0.3144 0.063 Uiso 1 1 calc R U . . .
H46C H 0.7218 0.0366 0.2860 0.063 Uiso 1 1 calc R U . . .
C47 C 0.7418(3) 0.4178(3) 0.21449(13) 0.0305(7) Uani 1 1 d . . . . .
C48 C 0.8224(3) 0.4780(3) 0.24759(13) 0.0307(8) Uani 1 1 d . . . . .
C49 C 0.8891(3) 0.5335(3) 0.22461(13) 0.0323(8) Uani 1 1 d . . . . .
C50 C 0.8507(3) 0.5090(3) 0.17709(13) 0.0294(7) Uani 1 1 d . . . . .
C51 C 0.7595(3) 0.4364(3) 0.17041(12) 0.0307(7) Uani 1 1 d . . . . .
C52 C 0.6495(3) 0.3529(4) 0.22473(16) 0.0450(10) Uani 1 1 d . . . . .
H52A H 0.6232 0.3000 0.1975 0.067 Uiso 1 1 calc R U . . .
H52B H 0.5892 0.3979 0.2328 0.067 Uiso 1 1 calc R U . . .
H52C H 0.6761 0.3183 0.2506 0.067 Uiso 1 1 calc R U . . .
C53 C 0.8321(4) 0.4845(3) 0.29867(13) 0.0421(10) Uani 1 1 d . . . . .
H53A H 0.8389 0.4143 0.3060 0.063 Uiso 1 1 calc R U . . .
H53B H 0.7663 0.5159 0.3097 0.063 Uiso 1 1 calc R U . . .
H53C H 0.8973 0.5278 0.3137 0.063 Uiso 1 1 calc R U . . .
C54 C 0.9815(4) 0.6103(3) 0.24726(16) 0.0433(10) Uani 1 1 d . . . . .
H54A H 1.0306 0.6190 0.2248 0.065 Uiso 1 1 calc R U . . .
H54B H 1.0229 0.5842 0.2732 0.065 Uiso 1 1 calc R U . . .
H54C H 0.9511 0.6778 0.2585 0.065 Uiso 1 1 calc R U . . .
C55 C 0.8828(4) 0.5655(3) 0.14094(15) 0.0414(9) Uani 1 1 d . . . . .
H55A H 0.8828 0.5159 0.1121 0.062 Uiso 1 1 calc R U . . .
H55B H 0.9566 0.5979 0.1511 0.062 Uiso 1 1 calc R U . . .
H55C H 0.8301 0.6197 0.1360 0.062 Uiso 1 1 calc R U . . .
C56 C 0.6846(4) 0.4002(3) 0.12573(14) 0.0425(10) Uani 1 1 d . . . . .
H56A H 0.6396 0.4580 0.1180 0.064 Uiso 1 1 calc R U . . .
H56B H 0.6366 0.3421 0.1289 0.064 Uiso 1 1 calc R U . . .
H56C H 0.7289 0.3769 0.1012 0.064 Uiso 1 1 calc R U . . .
C57 C 0.7833(4) 0.0168(4) 0.15560(15) 0.0512(13) Uani 1 1 d . . . . .
C58 C 0.8694(4) -0.0502(4) 0.16688(14) 0.0489(12) Uani 1 1 d . . . . .
C59 C 0.9363(3) -0.0606(3) 0.13204(13) 0.0357(8) Uani 1 1 d . . . . .
C60 C 0.8937(3) 0.0000(3) 0.09894(12) 0.0297(7) Uani 1 1 d . . . . .
C61 C 0.7996(3) 0.0483(3) 0.11343(15) 0.0408(10) Uani 1 1 d . . . . .
C62 C 0.6807(5) 0.0385(7) 0.1778(2) 0.108(3) Uani 1 1 d . . . . .
H62A H 0.6175 0.0009 0.1577 0.162 Uiso 1 1 calc R U . . .
H62B H 0.6684 0.1136 0.1826 0.162 Uiso 1 1 calc R U . . .
H62C H 0.6896 0.0149 0.2075 0.162 Uiso 1 1 calc R U . . .
C63 C 0.8845(7) -0.1045(5) 0.20802(17) 0.093(3) Uani 1 1 d . . . . .
H63A H 0.8900 -0.1798 0.1975 0.140 Uiso 1 1 calc R U . . .
H63B H 0.8213 -0.0920 0.2248 0.140 Uiso 1 1 calc R U . . .
H63C H 0.9519 -0.0771 0.2284 0.140 Uiso 1 1 calc R U . . .
C64 C 1.0374(5) -0.1247(4) 0.13013(17) 0.0638(16) Uani 1 1 d . . . . .
H64A H 1.0197 -0.1958 0.1342 0.096 Uiso 1 1 calc R U . . .
H64B H 1.0956 -0.0928 0.1547 0.096 Uiso 1 1 calc R U . . .
H64C H 1.0627 -0.1273 0.1002 0.096 Uiso 1 1 calc R U . . .
C65 C 0.9341(4) 0.0021(3) 0.05435(13) 0.0399(9) Uani 1 1 d . . . . .
H65A H 0.9988 -0.0409 0.0522 0.060 Uiso 1 1 calc R U . . .
H65B H 0.9541 0.0742 0.0525 0.060 Uiso 1 1 calc R U . . .
H65C H 0.8760 -0.0256 0.0289 0.060 Uiso 1 1 calc R U . . .
C66 C 0.7210(4) 0.1100(4) 0.0863(2) 0.0730(19) Uani 1 1 d . . . . .
H66A H 0.7566 0.1320 0.0620 0.110 Uiso 1 1 calc R U . . .
H66B H 0.7001 0.1717 0.1069 0.110 Uiso 1 1 calc R U . . .
H66C H 0.6551 0.0664 0.0725 0.110 Uiso 1 1 calc R U . . .
C67 C 1.3604(4) 0.1326(4) 0.2750(2) 0.0271(10) Uani 0.736(5) 1 d D U P A 1
C68 C 1.3241(4) 0.1149(4) 0.31671(18) 0.0265(10) Uani 0.736(5) 1 d D U P A 1
C69 C 1.2671(6) 0.0114(6) 0.3053(2) 0.0290(13) Uani 0.736(5) 1 d D U P A 1
C70 C 1.2677(5) -0.0263(4) 0.2596(2) 0.0258(11) Uani 0.736(5) 1 d D U P A 1
C71 C 1.3238(5) 0.0495(5) 0.23998(17) 0.0272(10) Uani 0.736(5) 1 d D U P A 1
C72 C 1.4274(4) 0.2247(5) 0.2688(2) 0.0449(15) Uani 0.736(5) 1 d D U P A 1
H72A H 1.4801 0.2009 0.2487 0.067 Uiso 0.736(5) 1 d R U P A 1
H72B H 1.4652 0.2593 0.2981 0.067 Uiso 0.736(5) 1 d R U P A 1
H72C H 1.3798 0.2726 0.2554 0.067 Uiso 0.736(5) 1 d R U P A 1
C73 C 1.3850(5) 0.1595(4) 0.36389(18) 0.0403(14) Uani 0.736(5) 1 d D U P A 1
H73A H 1.4534 0.1254 0.3684 0.061 Uiso 0.736(5) 1 d R U P A 1
H73B H 1.3414 0.1488 0.3871 0.061 Uiso 0.736(5) 1 d R U P A 1
H73C H 1.3992 0.2330 0.3659 0.061 Uiso 0.736(5) 1 d R U P A 1
C74 C 1.2327(5) -0.0460(5) 0.3403(2) 0.0417(14) Uani 0.736(5) 1 d D U P A 1
H74A H 1.1792 -0.1002 0.3256 0.063 Uiso 0.736(5) 1 d R U P A 1
H74B H 1.2012 0.0017 0.3630 0.063 Uiso 0.736(5) 1 d R U P A 1
H74C H 1.2957 -0.0764 0.3550 0.063 Uiso 0.736(5) 1 d R U P A 1
C75 C 1.2278(5) -0.1356(4) 0.2362(2) 0.0417(14) Uani 0.736(5) 1 d D U P A 1
H75A H 1.2680 -0.1852 0.2516 0.063 Uiso 0.736(5) 1 d R U P A 1
H75B H 1.2396 -0.1466 0.2046 0.063 Uiso 0.736(5) 1 d R U P A 1
H75C H 1.1508 -0.1444 0.2377 0.063 Uiso 0.736(5) 1 d R U P A 1
C76 C 1.3633(5) 0.0284(5) 0.19316(19) 0.0457(15) Uani 0.736(5) 1 d D U P A 1
H76A H 1.3558 0.0899 0.1795 0.069 Uiso 0.736(5) 1 d R U P A 1
H76B H 1.3198 -0.0283 0.1736 0.069 Uiso 0.736(5) 1 d R U P A 1
H76C H 1.4392 0.0102 0.1968 0.069 Uiso 0.736(5) 1 d R U P A 1
C67' C 1.2368(14) -0.0264(12) 0.2679(5) 0.027(5) Uiso 0.264(5) 1 d D . P A 2
C68' C 1.2867(11) 0.0053(10) 0.2322(4) 0.024(3) Uiso 0.264(5) 1 d D . P A 2
C69' C 1.3551(12) 0.0981(12) 0.2525(5) 0.030(3) Uiso 0.264(5) 1 d D . P A 2
C70' C 1.3458(12) 0.1225(11) 0.2980(5) 0.028(3) Uiso 0.264(5) 1 d D . P A 2
C71' C 1.2748(15) 0.0425(12) 0.3087(5) 0.020(4) Uiso 0.264(5) 1 d D . P A 2
C72' C 1.1688(14) -0.1255(12) 0.2643(6) 0.046(4) Uiso 0.264(5) 1 d D . P A 2
H72D H 1.1972 -0.1622 0.2884 0.070 Uiso 0.264(5) 1 d R U P A 2
H72E H 1.1719 -0.1689 0.2350 0.070 Uiso 0.264(5) 1 d R U P A 2
H72F H 1.0939 -0.1085 0.2671 0.070 Uiso 0.264(5) 1 d R U P A 2
C73' C 1.2935(15) -0.0636(13) 0.1848(5) 0.046(4) Uiso 0.264(5) 1 d D . P A 2
H73D H 1.2364 -0.0447 0.1626 0.069 Uiso 0.264(5) 1 d R U P A 2
H73E H 1.2829 -0.1357 0.1869 0.069 Uiso 0.264(5) 1 d R U P A 2
H73F H 1.3638 -0.0534 0.1753 0.069 Uiso 0.264(5) 1 d R U P A 2
C74' C 1.4277(14) 0.1502(14) 0.2253(6) 0.050(4) Uiso 0.264(5) 1 d D . P A 2
H74D H 1.4221 0.2246 0.2328 0.075 Uiso 0.264(5) 1 d R U P A 2
H74E H 1.4050 0.1273 0.1929 0.075 Uiso 0.264(5) 1 d R U P A 2
H74F H 1.5025 0.1320 0.2332 0.075 Uiso 0.264(5) 1 d R U P A 2
C75' C 1.4217(15) 0.1953(14) 0.3346(6) 0.054(5) Uiso 0.264(5) 1 d D . P A 2
H75D H 1.4955 0.1715 0.3351 0.082 Uiso 0.264(5) 1 d R U P A 2
H75E H 1.3988 0.1960 0.3641 0.082 Uiso 0.264(5) 1 d R U P A 2
H75F H 1.4193 0.2645 0.3277 0.082 Uiso 0.264(5) 1 d R U P A 2
C76' C 1.2696(15) 0.0221(14) 0.3572(5) 0.046(4) Uiso 0.264(5) 1 d D . P A 2
H76D H 1.2016 -0.0161 0.3559 0.068 Uiso 0.264(5) 1 d R U P A 2
H76E H 1.2714 0.0857 0.3793 0.068 Uiso 0.264(5) 1 d R U P A 2
H76F H 1.3301 -0.0195 0.3662 0.068 Uiso 0.264(5) 1 d R U P A 2
C77 C 0.6090(4) 0.1020(4) 0.51844(15) 0.0431(10) Uani 1 1 d . . . . .
C78 C 0.6099(5) 0.1526(4) 0.48064(18) 0.0560(12) Uani 1 1 d . . . . .
H78 H 0.5638 0.2097 0.4774 0.067 Uiso 1 1 calc R U . . .
C79 C 0.6769(5) 0.1198(4) 0.44862(18) 0.0617(14) Uani 1 1 d . . . . .
H79 H 0.6772 0.1553 0.4234 0.074 Uiso 1 1 calc R U . . .
C80 C 0.7448(4) 0.0359(4) 0.45166(17) 0.0546(12) Uani 1 1 d . . . . .
H80 H 0.7907 0.0139 0.4288 0.066 Uiso 1 1 calc R U . . .
C81 C 0.7443(4) -0.0134(4) 0.48762(16) 0.0530(12) Uani 1 1 d . . . . .
H81 H 0.7895 -0.0714 0.4903 0.064 Uiso 1 1 calc R U . . .
C82 C 0.6773(4) 0.0206(4) 0.52101(14) 0.0469(11) Uani 1 1 d . . . . .
H82 H 0.6793 -0.0141 0.5465 0.056 Uiso 1 1 calc R U . . .
C83 C 0.5385(5) 0.1368(5) 0.55439(18) 0.0647(15) Uani 1 1 d . . . . .
H83A H 0.4928 0.1933 0.5457 0.097 Uiso 1 1 calc R U . . .
H83B H 0.5850 0.1622 0.5838 0.097 Uiso 1 1 calc R U . . .
H83C H 0.4912 0.0781 0.5574 0.097 Uiso 1 1 calc R U . . .
C84 C 0.6317(7) 0.7627(7) 0.2409(4) 0.023(3) Uiso 0.331(18) 1 d DG . P B 1
C85 C 0.6996(7) 0.7422(7) 0.2794(5) 0.032(4) Uiso 0.331(18) 1 d DG . P B 1
H85 H 0.7567 0.6942 0.2758 0.038 Uiso 0.331(18) 1 calc R U P B 1
C86 C 0.6837(7) 0.7919(9) 0.3231(4) 0.029(3) Uiso 0.331(18) 1 d G . P B 1
H86 H 0.7301 0.7779 0.3495 0.035 Uiso 0.331(18) 1 calc R U P B 1
C87 C 0.6001(8) 0.8622(9) 0.3284(4) 0.039(4) Uiso 0.331(18) 1 d G . P B 1
H87 H 0.5892 0.8962 0.3583 0.047 Uiso 0.331(18) 1 calc R U P B 1
C88 C 0.5323(8) 0.8827(9) 0.2899(4) 0.042(4) Uiso 0.331(18) 1 d G . P B 1
H88 H 0.4751 0.9308 0.2935 0.050 Uiso 0.331(18) 1 calc R U P B 1
C89 C 0.5481(7) 0.8330(8) 0.2462(4) 0.035(3) Uiso 0.331(18) 1 d DG . P B 1
H89 H 0.5017 0.8470 0.2199 0.042 Uiso 0.331(18) 1 calc R U P B 1
C90 C 0.6469(13) 0.7110(11) 0.1934(6) 0.043(4) Uiso 0.331(18) 1 d D . P B 1
H90A H 0.7216 0.7266 0.1878 0.064 Uiso 0.331(18) 1 d R U P B 1
H90B H 0.5933 0.7373 0.1710 0.064 Uiso 0.331(18) 1 d R U P B 1
H90C H 0.6355 0.6352 0.1901 0.064 Uiso 0.331(18) 1 d R U P B 1
C84' C 0.6121(7) 0.8233(7) 0.2884(2) 0.036(3) Uiso 0.309(6) 1 d DG . P C 2
C85' C 0.5416(7) 0.8617(6) 0.2551(3) 0.032(3) Uiso 0.309(6) 1 d DG . P C 2
H85' H 0.4952 0.9173 0.2640 0.039 Uiso 0.309(6) 1 calc R U P C 2
C86' C 0.5391(7) 0.8186(7) 0.2088(3) 0.038(3) Uiso 0.309(6) 1 d G . P C 2
H86' H 0.4909 0.8449 0.1861 0.046 Uiso 0.309(6) 1 calc R U P C 2
C87' C 0.6070(7) 0.7372(6) 0.1958(2) 0.029(3) Uiso 0.309(6) 1 d G . P C 2
H87' H 0.6052 0.7078 0.1642 0.035 Uiso 0.309(6) 1 calc R U P C 2
C88' C 0.6774(7) 0.6989(6) 0.2291(3) 0.034(3) Uiso 0.309(6) 1 d G . P C 2
H88' H 0.7238 0.6432 0.2203 0.041 Uiso 0.309(6) 1 calc R U P C 2
C89' C 0.6800(7) 0.7419(7) 0.2754(2) 0.036(4) Uiso 0.309(6) 1 d DG . P C 2
H89' H 0.7281 0.7157 0.2982 0.044 Uiso 0.309(6) 1 calc R U P C 2
C90' C 0.6193(17) 0.8633(15) 0.3392(5) 0.052(5) Uiso 0.309(6) 1 d D . P C 2
H90D H 0.6731 0.9220 0.3483 0.077 Uiso 0.309(6) 1 d R U P C 2
H90E H 0.6425 0.8070 0.3558 0.077 Uiso 0.309(6) 1 d R U P C 2
H90F H 0.5471 0.8866 0.3465 0.077 Uiso 0.309(6) 1 d R U P C 2
C1'' C 0.6341(7) 0.7677(6) 0.2559(4) 0.038(3) Uiso 0.361(18) 1 d DG . P D 3
C2'' C 0.6995(6) 0.7558(7) 0.2965(5) 0.034(3) Uiso 0.361(18) 1 d DG . P D 3
H2'' H 0.7574 0.7081 0.2956 0.041 Uiso 0.361(18) 1 calc R U P D 3
C3'' C 0.6801(7) 0.8138(9) 0.3383(4) 0.043(3) Uiso 0.361(18) 1 d G . P D 3
H3'' H 0.7248 0.8056 0.3660 0.052 Uiso 0.361(18) 1 calc R U P D 3
C4'' C 0.5954(8) 0.8837(8) 0.3395(3) 0.030(3) Uiso 0.361(18) 1 d G . P D 3
H4'' H 0.5822 0.9233 0.3681 0.036 Uiso 0.361(18) 1 calc R U P D 3
C5'' C 0.5300(7) 0.8956(7) 0.2990(3) 0.032(3) Uiso 0.361(18) 1 d G . P D 3
H5'' H 0.4721 0.9433 0.2998 0.039 Uiso 0.361(18) 1 calc R U P D 3
C6'' C 0.5494(7) 0.8376(7) 0.2572(3) 0.030(3) Uiso 0.361(18) 1 d DG . P D 3
H6'' H 0.5047 0.8457 0.2294 0.036 Uiso 0.361(18) 1 calc R U P D 3
C7'' C 0.6569(12) 0.7056(10) 0.2098(6) 0.044(4) Uiso 0.361(18) 1 d D . P D 3
H7'1 H 0.7249 0.7332 0.2020 0.066 Uiso 0.361(18) 1 d R U P D 3
H7'2 H 0.5955 0.7129 0.1860 0.066 Uiso 0.361(18) 1 d R U P D 3
H7'3 H 0.6646 0.6317 0.2119 0.066 Uiso 0.361(18) 1 d R U P D 3
C91 C 0.5944(5) 0.6171(5) 0.0591(3) 0.041(3) Uani 0.432(8) 1 d DG U P E 1
H91 H 0.6607 0.5804 0.0582 0.049 Uiso 0.432(8) 1 calc R U P E 1
C92 C 0.4938(6) 0.5623(4) 0.0516(3) 0.051(3) Uani 0.432(8) 1 d G U P E 1
H92 H 0.4914 0.4881 0.0455 0.061 Uiso 0.432(8) 1 calc R U P E 1
C93 C 0.3968(5) 0.6160(6) 0.0528(3) 0.053(3) Uani 0.432(8) 1 d G U P E 1
H93 H 0.3281 0.5785 0.0477 0.063 Uiso 0.432(8) 1 calc R U P E 1
C94 C 0.4003(5) 0.7245(6) 0.0617(3) 0.056(3) Uani 0.432(8) 1 d G U P E 1
H94 H 0.3340 0.7612 0.0625 0.067 Uiso 0.432(8) 1 calc R U P E 1
C95 C 0.5009(6) 0.7794(4) 0.0692(3) 0.042(3) Uani 0.432(8) 1 d DG U P E 1
H95 H 0.5033 0.8536 0.0752 0.051 Uiso 0.432(8) 1 calc R U P E 1
C96 C 0.5979(5) 0.7257(5) 0.0679(3) 0.037(2) Uani 0.432(8) 1 d DG U P E 1
C97 C 0.7078(9) 0.7817(9) 0.0752(5) 0.045(3) Uani 0.432(8) 1 d D U P E 1
H97A H 0.7038 0.8386 0.0575 0.067 Uiso 0.432(8) 1 d R U P E 1
H97B H 0.7629 0.7326 0.0647 0.067 Uiso 0.432(8) 1 d R U P E 1
H97C H 0.7286 0.8104 0.1079 0.067 Uiso 0.432(8) 1 d R U P E 1
C91' C 0.5955(6) 0.6221(4) 0.0486(3) 0.073(4) Uani 0.568(8) 1 d DG U P E 2
H91' H 0.6081 0.5512 0.0368 0.087 Uiso 0.568(8) 1 calc R U P E 2
C92' C 0.6836(4) 0.6940(6) 0.0622(2) 0.057(2) Uani 0.568(8) 1 d G U P E 2
H92' H 0.7564 0.6723 0.0597 0.068 Uiso 0.568(8) 1 calc R U P E 2
C93' C 0.6651(6) 0.7977(5) 0.0795(3) 0.059(3) Uani 0.568(8) 1 d G U P E 2
H93' H 0.7254 0.8469 0.0887 0.071 Uiso 0.568(8) 1 calc R U P E 2
C94' C 0.5586(7) 0.8295(4) 0.0832(3) 0.081(3) Uani 0.568(8) 1 d G U P E 2
H94' H 0.5460 0.9004 0.0950 0.097 Uiso 0.568(8) 1 calc R U P E 2
C95' C 0.4705(5) 0.7576(6) 0.0696(3) 0.081(4) Uani 0.568(8) 1 d DG U P E 2
H95' H 0.3977 0.7793 0.0721 0.097 Uiso 0.568(8) 1 calc R U P E 2
C96' C 0.4890(5) 0.6539(5) 0.0523(3) 0.065(2) Uani 0.568(8) 1 d DG U P E 2
C97' C 0.3881(11) 0.5810(12) 0.0358(6) 0.108(6) Uani 0.568(8) 1 d D U P E 2
H97D H 0.3294 0.6052 0.0538 0.162 Uiso 0.568(8) 1 d R U P E 2
H97E H 0.4067 0.5100 0.0400 0.162 Uiso 0.568(8) 1 d R U P E 2
H97F H 0.3631 0.5810 0.0032 0.162 Uiso 0.568(8) 1 d R U P E 2

loop_
_atom_site_aniso_label
_atom_site_aniso_U_11
_atom_site_aniso_U_22
_atom_site_aniso_U_33
_atom_site_aniso_U_23
_atom_site_aniso_U_13
_atom_site_aniso_U_12
Zn1 0.0284(2) 0.0308(2) 0.0252(2) 0.00765(18) 0.01060(18) -0.00342(19)
Zn2 0.0227(2) 0.0280(2) 0.0281(2) 0.00837(18) 0.00315(18) 0.00617(18)
Zn3 0.0283(2) 0.0299(2) 0.0276(2) -0.00086(18) 0.00061(19) -0.00947(19)
Zn4 0.0275(2) 0.0368(3) 0.0281(2) 0.01351(19) 0.00384(19) 0.0106(2)
Zn5 0.0272(2) 0.0270(2) 0.0300(2) 0.00696(18) 0.00830(19) 0.00741(18)
Zn6 0.0252(2) 0.0268(2) 0.0191(2) 0.00543(16) 0.00148(16) -0.00799(17)
Pd1 0.02157(11) 0.02363(12) 0.01735(10) 0.00578(8) 0.00019(8) -0.00276(9)
Pd2 0.01884(11) 0.02259(11) 0.01692(10) 0.00392(8) 0.00266(8) -0.00017(8)
Pd3 0.01634(10) 0.01966(11) 0.01873(10) 0.00441(8) 0.00302(8) -0.00046(8)
P1 0.0237(4) 0.0244(4) 0.0182(4) 0.0055(3) 0.0001(3) -0.0037(3)
P2 0.0212(4) 0.0258(4) 0.0177(3) 0.0059(3) 0.0018(3) -0.0001(3)
C1 0.0267(17) 0.0344(18) 0.0182(15) 0.0077(13) 0.0003(13) -0.0028(14)
C2 0.0312(18) 0.0370(19) 0.0255(17) 0.0121(14) -0.0006(14) -0.0023(15)
C3 0.036(2) 0.045(2) 0.0301(18) 0.0202(16) 0.0011(15) 0.0010(17)
C4 0.037(2) 0.053(2) 0.0258(18) 0.0142(17) -0.0045(16) 0.0027(18)
C5 0.0315(19) 0.052(2) 0.0218(17) 0.0027(15) -0.0052(14) 0.0011(17)
C6 0.0323(19) 0.0354(19) 0.0238(16) 0.0040(14) -0.0040(14) -0.0010(15)
C7 0.0280(17) 0.0335(18) 0.0217(15) 0.0085(13) 0.0024(13) -0.0054(14)
C8 0.0274(18) 0.0369(19) 0.0273(17) 0.0082(14) 0.0018(14) -0.0033(15)
C9 0.0264(18) 0.052(2) 0.036(2) 0.0096(17) 0.0023(16) -0.0052(17)
C10 0.0312(19) 0.050(2) 0.0334(19) 0.0086(17) 0.0088(16) -0.0127(17)
C11 0.045(2) 0.037(2) 0.0291(18) 0.0098(15) 0.0052(16) -0.0158(17)
C12 0.0351(19) 0.0292(18) 0.0271(17) 0.0070(14) 0.0039(14) -0.0047(15)
C13 0.0307(17) 0.0291(17) 0.0178(14) 0.0058(12) -0.0007(13) -0.0031(14)
C14 0.040(2) 0.0262(18) 0.0287(17) 0.0016(14) 0.0029(15) -0.0006(15)
C15 0.058(3) 0.031(2) 0.036(2) 0.0042(16) 0.0072(19) 0.0075(18)
C16 0.055(3) 0.037(2) 0.0322(19) 0.0060(16) 0.0110(18) 0.0205(19)
C17 0.037(2) 0.049(2) 0.0306(19) 0.0108(16) 0.0077(16) 0.0119(18)
C18 0.0326(18) 0.0313(18) 0.0245(16) 0.0065(13) 0.0049(14) 0.0017(15)
C19 0.0283(17) 0.0328(18) 0.0215(15) 0.0098(13) -0.0008(13) -0.0051(14)
C20 0.0335(19) 0.0288(18) 0.0270(17) 0.0061(13) 0.0005(14) -0.0026(15)
C21 0.047(2) 0.0284(19) 0.042(2) 0.0095(16) -0.0011(18) -0.0058(17)
C22 0.053(3) 0.034(2) 0.045(2) 0.0043(17) -0.008(2) -0.0145(19)
C23 0.035(2) 0.045(2) 0.038(2) 0.0143(17) -0.0089(17) -0.0171(18)
C24 0.0272(18) 0.039(2) 0.0253(16) 0.0101(14) -0.0014(14) -0.0085(15)
C25 0.0240(16) 0.0384(19) 0.0200(15) 0.0075(13) 0.0018(13) 0.0037(14)
C26 0.0314(19) 0.048(2) 0.0271(17) 0.0093(15) 0.0104(15) 0.0061(17)
C27 0.040(2) 0.076(3) 0.037(2) 0.016(2) 0.0187(19) 0.020(2)
C28 0.056(3) 0.065(3) 0.034(2) 0.007(2) 0.018(2) 0.030(2)
C29 0.050(2) 0.043(2) 0.034(2) 0.0042(17) 0.0134(18) 0.0176(19)
C30 0.037(2) 0.0353(19) 0.0236(16) 0.0033(14) 0.0056(14) 0.0053(16)
C31 0.0282(17) 0.0294(17) 0.0192(15) 0.0043(12) 0.0003(13) 0.0005(14)
C32 0.036(2) 0.0348(19) 0.0240(17) 0.0097(14) -0.0004(15) 0.0010(16)
C33 0.045(2) 0.041(2) 0.0226(17) 0.0105(15) -0.0016(15) -0.0022(17)
C34 0.041(2) 0.045(2) 0.0308(19) 0.0140(16) -0.0104(16) 0.0022(18)
C35 0.0307(19) 0.046(2) 0.0298(18) 0.0111(16) -0.0042(15) -0.0002(16)
C36 0.0272(17) 0.0324(18) 0.0245(16) 0.0080(13) -0.0017(13) 0.0013(14)
C37 0.0249(17) 0.0316(18) 0.0266(16) 0.0083(13) 0.0079(13) 0.0005(14)
C38 0.0244(16) 0.0305(17) 0.0244(16) 0.0091(13) 0.0084(13) -0.0022(14)
C39 0.0280(17) 0.0306(18) 0.0258(16) 0.0092(13) 0.0077(14) -0.0003(14)
C40 0.0301(18) 0.0309(18) 0.0279(17) 0.0104(14) 0.0102(14) -0.0022(14)
C41 0.0285(18) 0.0325(18) 0.0329(18) 0.0122(14) 0.0085(15) -0.0060(15)
C42 0.0324(19) 0.041(2) 0.0354(19) 0.0130(16) 0.0080(16) 0.0066(16)
C43 0.0331(19) 0.0343(19) 0.0260(17) 0.0043(14) 0.0053(14) 0.0012(15)
C44 0.040(2) 0.037(2) 0.0323(19) 0.0110(15) 0.0050(16) 0.0085(17)
C45 0.053(2) 0.033(2) 0.0321(19) 0.0101(15) 0.0106(18) 0.0018(18)
C46 0.043(2) 0.036(2) 0.044(2) 0.0056(17) -0.0034(18) -0.0059(18)
C47 0.0267(17) 0.0336(19) 0.0329(18) 0.0101(14) 0.0045(14) 0.0088(15)
C48 0.0332(19) 0.0265(17) 0.0336(19) 0.0087(14) 0.0037(15) 0.0114(15)
C49 0.0324(19) 0.0286(18) 0.0356(19) 0.0084(15) 0.0002(15) 0.0099(15)
C50 0.0293(18) 0.0277(17) 0.0338(18) 0.0110(14) 0.0054(15) 0.0111(14)
C51 0.0309(18) 0.0304(18) 0.0305(18) 0.0051(14) 0.0034(15) 0.0097(15)
C52 0.035(2) 0.048(2) 0.058(3) 0.020(2) 0.011(2) 0.0039(18)
C53 0.052(3) 0.044(2) 0.031(2) 0.0088(17) 0.0040(18) 0.0115(19)
C54 0.039(2) 0.032(2) 0.057(3) 0.0100(18) -0.0024(19) 0.0007(17)
C55 0.050(2) 0.037(2) 0.045(2) 0.0199(18) 0.0161(19) 0.0135(19)
C56 0.040(2) 0.047(2) 0.037(2) 0.0058(17) -0.0042(18) 0.0097(19)
C57 0.046(3) 0.055(3) 0.043(2) -0.025(2) 0.022(2) -0.030(2)
C58 0.066(3) 0.045(2) 0.031(2) -0.0051(17) 0.010(2) -0.031(2)
C59 0.046(2) 0.0294(19) 0.0268(17) -0.0014(14) -0.0037(16) -0.0099(16)
C60 0.0299(18) 0.0275(17) 0.0279(17) -0.0022(13) 0.0008(14) -0.0084(14)
C61 0.0247(18) 0.039(2) 0.049(2) -0.0135(17) -0.0005(17) -0.0062(16)
C62 0.057(4) 0.152(7) 0.090(5) -0.062(5) 0.040(4) -0.053(4)
C63 0.173(8) 0.069(4) 0.034(3) 0.009(2) 0.010(3) -0.061(5)
C64 0.079(4) 0.049(3) 0.047(3) -0.010(2) -0.024(3) 0.025(3)
C65 0.041(2) 0.046(2) 0.0309(19) 0.0045(16) 0.0021(17) -0.0071(18)
C66 0.042(3) 0.059(3) 0.092(4) -0.029(3) -0.025(3) 0.014(2)
C67 0.024(2) 0.030(2) 0.028(2) 0.010(2) 0.0034(18) 0.0085(18)
C68 0.026(2) 0.030(2) 0.024(2) 0.0068(17) 0.0009(18) 0.0103(18)
C69 0.028(3) 0.030(3) 0.030(3) 0.007(2) 0.0049(19) 0.003(2)
C70 0.025(3) 0.027(2) 0.026(2) 0.0063(17) 0.003(2) 0.0130(19)
C71 0.027(2) 0.033(3) 0.023(2) 0.0082(19) 0.0046(18) 0.011(2)
C72 0.022(2) 0.042(3) 0.075(4) 0.022(3) 0.008(3) 0.004(2)
C73 0.038(3) 0.043(3) 0.033(3) -0.002(2) -0.008(2) 0.017(2)
C74 0.046(3) 0.043(3) 0.047(3) 0.028(3) 0.019(3) 0.017(3)
C75 0.048(3) 0.029(2) 0.044(3) 0.002(2) -0.002(2) 0.013(2)
C76 0.046(3) 0.067(4) 0.033(3) 0.021(2) 0.018(2) 0.032(3)
C77 0.035(2) 0.050(2) 0.040(2) -0.0018(18) 0.0038(17) -0.0074(19)
C78 0.064(3) 0.043(3) 0.062(3) 0.017(2) 0.002(3) -0.006(2)
C79 0.081(4) 0.056(3) 0.055(3) 0.029(2) 0.013(3) -0.018(3)
C80 0.046(3) 0.070(3) 0.047(3) 0.002(2) 0.019(2) -0.015(2)
C81 0.043(3) 0.068(3) 0.046(3) 0.006(2) 0.004(2) 0.010(2)
C82 0.042(2) 0.071(3) 0.030(2) 0.017(2) 0.0037(17) 0.004(2)
C83 0.056(3) 0.076(4) 0.054(3) -0.014(3) 0.010(2) -0.004(3)
C91 0.040(5) 0.035(4) 0.042(5) 0.002(3) -0.005(4) 0.000(3)
C92 0.048(5) 0.039(5) 0.062(6) 0.008(4) -0.001(4) -0.007(3)
C93 0.040(5) 0.060(5) 0.059(7) 0.017(5) 0.000(4) -0.005(4)
C94 0.045(5) 0.050(5) 0.073(7) 0.016(4) 0.002(4) -0.003(4)
C95 0.046(4) 0.037(5) 0.045(6) 0.009(4) 0.007(4) 0.005(4)
C96 0.039(4) 0.038(4) 0.035(4) 0.003(3) 0.006(3) -0.003(3)
C97 0.045(5) 0.046(6) 0.041(6) 0.004(5) 0.003(4) -0.008(4)
C91' 0.066(5) 0.065(6) 0.086(8) 0.018(5) 0.002(4) 0.004(4)
C92' 0.059(5) 0.075(5) 0.039(4) 0.016(3) 0.007(3) 0.001(4)
C93' 0.075(6) 0.061(5) 0.039(5) 0.008(4) -0.002(5) -0.002(4)
C94' 0.079(5) 0.064(5) 0.091(8) 0.003(5) -0.004(5) 0.005(4)
C95' 0.073(6) 0.069(5) 0.097(9) 0.016(5) 0.002(5) 0.010(4)
C96' 0.060(5) 0.068(5) 0.071(6) 0.026(4) 0.011(4) -0.002(4)
C97' 0.075(7) 0.114(9) 0.130(13) 0.011(9) 0.013(7) -0.018(6)

loop_
_atom_type_symbol
_atom_type_description
_atom_type_scat_dispersion_real
_atom_type_scat_dispersion_imag
_atom_type_scat_source
C C 0.0181 0.0091 'International Tables Vol C Tables 4.2.6.8 and 6.1.1.4'
H H 0.0000 0.0000 'International Tables Vol C Tables 4.2.6.8 and 6.1.1.4'
P P 0.2955 0.4335 'International Tables Vol C Tables 4.2.6.8 and 6.1.1.4'
Pd Pd 0.1215 3.9337 'International Tables Vol C Tables 4.2.6.8 and 6.1.1.4'
Zn Zn -1.5491 0.6778 'International Tables Vol C Tables 4.2.6.8 and 6.1.1.4'

loop_
_geom_angle_atom_site_label_1
_geom_angle_atom_site_label_2
_geom_angle_atom_site_label_3
_geom_angle
C41 Zn1 C37 36.14(13)
C41 Zn1 C40 35.94(13)
C37 Zn1 C40 59.44(12)
C41 Zn1 C38 59.01(12)
C37 Zn1 C38 35.39(12)
C40 Zn1 C38 57.99(12)
C41 Zn1 C39 58.53(12)
C37 Zn1 C39 58.31(12)
C40 Zn1 C39 34.51(12)
C38 Zn1 C39 34.25(12)
C41 Zn1 Pd1 163.53(10)
C37 Zn1 Pd1 128.19(9)
C40 Zn1 Pd1 153.62(9)
C38 Zn1 Pd1 111.61(8)
C39 Zn1 Pd1 122.63(9)
C41 Zn1 Pd3 124.23(10)
C37 Zn1 Pd3 144.80(9)
C40 Zn1 Pd3 126.73(9)
C38 Zn1 Pd3 175.27(9)
C39 Zn1 Pd3 149.63(9)
Pd1 Zn1 Pd3 64.347(13)
C41 Zn1 Zn4 141.70(10)
C37 Zn1 Zn4 160.88(9)
C40 Zn1 Zn4 109.40(9)
C38 Zn1 Zn4 126.18(8)
C39 Zn1 Zn4 103.35(9)
Pd1 Zn1 Zn4 54.559(15)
Pd3 Zn1 Zn4 54.107(14)
C48 Zn2 C47 35.67(13)
C48 Zn2 C51 58.52(12)
C47 Zn2 C51 35.33(13)
C48 Zn2 C49 34.91(13)
C47 Zn2 C49 58.51(13)
C51 Zn2 C49 57.73(12)
C48 Zn2 C50 57.59(12)
C47 Zn2 C50 58.10(13)
C51 Zn2 C50 34.62(13)
C49 Zn2 C50 34.10(12)
C48 Zn2 Pd3 112.80(9)
C47 Zn2 Pd3 125.14(9)
C51 Zn2 Pd3 157.89(10)
C49 Zn2 Pd3 128.58(9)
C50 Zn2 Pd3 161.33(9)
C48 Zn2 Pd2 155.91(10)
C47 Zn2 Pd2 167.21(10)
C51 Zn2 Pd2 134.78(9)
C49 Zn2 Pd2 127.54(10)
C50 Zn2 Pd2 119.21(9)
Pd3 Zn2 Pd2 61.995(12)
C48 Zn2 Zn3 145.28(10)
C47 Zn2 Zn3 119.59(10)
C51 Zn2 Zn3 118.94(9)
C49 Zn2 Zn3 176.54(9)
C50 Zn2 Zn3 142.66(9)
Pd3 Zn2 Zn3 54.819(14)
Pd2 Zn2 Zn3 53.647(14)
C48 Zn2 Zn6 105.48(10)
C47 Zn2 Zn6 140.84(10)
C51 Zn2 Zn6 146.87(10)
C49 Zn2 Zn6 92.07(9)
C50 Zn2 Zn6 112.47(9)
Pd3 Zn2 Zn6 51.994(12)
Pd2 Zn2 Zn6 51.750(13)
Zn3 Zn2 Zn6 90.924(17)
C57 Zn3 C61 37.07(17)
C57 Zn3 C58 36.1(2)
C61 Zn3 C58 59.51(17)
C57 Zn3 C60 58.40(13)
C61 Zn3 C60 34.20(14)
C58 Zn3 C60 56.73(13)
C57 Zn3 C59 57.42(16)
C61 Zn3 C59 56.80(14)
C58 Zn3 C59 33.30(15)
C60 Zn3 C59 33.19(12)
C57 Zn3 Pd2 166.32(14)
C61 Zn3 Pd2 129.48(12)
C58 Zn3 Pd2 149.82(14)
C60 Zn3 Pd2 112.17(9)
C59 Zn3 Pd2 121.20(10)
C57 Zn3 Pd3 128.56(11)
C61 Zn3 Pd3 159.98(11)
C58 Zn3 Pd3 118.92(11)
C60 Zn3 Pd3 164.52(9)
C59 Zn3 Pd3 134.50(9)
Pd2 Zn3 Pd3 63.308(13)
C57 Zn3 Zn5 136.34(16)
C61 Zn3 Zn5 144.94(11)
C58 Zn3 Zn5 100.83(14)
C60 Zn3 Zn5 111.17(9)
C59 Zn3 Zn5 90.39(10)
Pd2 Zn3 Zn5 54.350(14)
Pd3 Zn3 Zn5 53.672(14)
C57 Zn3 Zn2 121.85(14)
C61 Zn3 Zn2 115.83(11)
C58 Zn3 Zn2 151.89(13)
C60 Zn3 Zn2 136.91(9)
C59 Zn3 Zn2 170.02(9)
Pd2 Zn3 Zn2 56.731(14)
Pd3 Zn3 Zn2 54.784(13)
Zn5 Zn3 Zn2 94.936(18)
C71' Zn4 C70' 35.6(4)
C68 Zn4 Pd3 144.89(14)
C71' Zn4 Pd3 130.9(3)
C70' Zn4 Pd3 131.2(4)
C68 Zn4 Pd1 136.97(13)
C71' Zn4 Pd1 161.9(4)
C70' Zn4 Pd1 134.0(3)
Pd3 Zn4 Pd1 67.072(14)
C68 Zn4 Zn5 88.13(14)
C71' Zn4 Zn5 80.3(3)
C70' Zn4 Zn5 75.5(4)
Pd3 Zn4 Zn5 56.790(15)
Pd1 Zn4 Zn5 113.940(19)
C68 Zn4 Zn1 151.05(15)
C71' Zn4 Zn1 130.8(4)
C70' Zn4 Zn1 165.9(4)
Pd3 Zn4 Zn1 57.671(14)
Pd1 Zn4 Zn1 57.224(15)
Zn5 Zn4 Zn1 109.30(2)
C68 Zn4 Zn6 117.48(15)
C71' Zn4 Zn6 134.2(3)
C70' Zn4 Zn6 103.0(4)
Pd3 Zn4 Zn6 50.983(12)
Pd1 Zn4 Zn6 51.360(13)
Zn5 Zn4 Zn6 66.657(16)
Zn1 Zn4 Zn6 91.014(18)
C68' Zn5 Pd3 141.0(3)
C71 Zn5 Pd3 137.05(12)
C68' Zn5 Pd2 151.1(3)
C71 Zn5 Pd2 139.53(14)
Pd3 Zn5 Pd2 64.897(13)
C68' Zn5 C69' 34.0(4)
Pd3 Zn5 C69' 126.3(4)
Pd2 Zn5 C69' 128.1(3)
C68' Zn5 Zn4 87.6(3)
C71 Zn5 Zn4 81.00(12)
Pd3 Zn5 Zn4 56.075(15)
Pd2 Zn5 Zn4 109.17(2)
C69' Zn5 Zn4 72.3(3)
C68' Zn5 Zn3 141.9(3)
C71 Zn5 Zn3 159.50(16)
Pd3 Zn5 Zn3 56.205(14)
Pd2 Zn5 Zn3 55.429(14)
C69' Zn5 Zn3 175.9(3)
Zn4 Zn5 Zn3 109.03(2)
Pd3 Zn6 Pd2 64.576(13)
Pd3 Zn6 Pd1 65.902(13)
Pd2 Zn6 Pd1 130.409(19)
Pd3 Zn6 Zn2 53.826(13)
Pd2 Zn6 Zn2 55.496(13)
Pd1 Zn6 Zn2 92.504(17)
Pd3 Zn6 Zn4 49.963(13)
Pd2 Zn6 Zn4 97.138(17)
Pd1 Zn6 Zn4 50.206(13)
Zn2 Zn6 Zn4 103.241(17)
P1 Pd1 Zn4 124.99(3)
P1 Pd1 Zn6 113.11(2)
Zn4 Pd1 Zn6 78.434(16)
P1 Pd1 Zn1 132.10(2)
Zn4 Pd1 Zn1 68.217(17)
Zn6 Pd1 Zn1 114.732(16)
P1 Pd1 Pd3 169.82(2)
Zn4 Pd1 Pd3 56.218(13)
Zn6 Pd1 Pd3 56.720(12)
Zn1 Pd1 Pd3 58.052(12)
P2 Pd2 Zn5 119.04(2)
P2 Pd2 Zn6 114.43(2)
Zn5 Pd2 Zn6 81.052(16)
P2 Pd2 Zn3 129.52(2)
Zn5 Pd2 Zn3 70.221(17)
Zn6 Pd2 Zn3 116.044(17)
P2 Pd2 Zn2 126.81(2)
Zn5 Pd2 Zn2 114.143(16)
Zn6 Pd2 Zn2 72.754(16)
Zn3 Pd2 Zn2 69.622(16)
P2 Pd2 Pd3 170.65(2)
Zn5 Pd2 Pd3 57.192(12)
Zn6 Pd2 Pd3 57.529(12)
Zn3 Pd2 Pd3 58.802(13)
Zn2 Pd2 Pd3 57.665(12)
Zn4 Pd3 Zn5 67.134(17)
Zn4 Pd3 Zn6 79.054(16)
Zn5 Pd3 Zn6 81.642(17)
Zn4 Pd3 Zn2 151.477(19)
Zn5 Pd3 Zn2 117.488(17)
Zn6 Pd3 Zn2 74.180(16)
Zn4 Pd3 Zn3 131.886(19)
Zn5 Pd3 Zn3 70.123(17)
Zn6 Pd3 Zn3 115.502(17)
Zn2 Pd3 Zn3 70.397(16)
Zn4 Pd3 Zn1 68.222(17)
Zn5 Pd3 Zn1 127.620(17)
Zn6 Pd3 Zn1 114.939(16)
Zn2 Pd3 Zn1 114.854(17)
Zn3 Pd3 Zn1 128.462(17)
Zn4 Pd3 Pd2 112.376(15)
Zn5 Pd3 Pd2 57.910(13)
Zn6 Pd3 Pd2 57.895(12)
Zn2 Pd3 Pd2 60.340(12)
Zn3 Pd3 Pd2 57.890(13)
Zn1 Pd3 Pd2 171.624(15)
Zn4 Pd3 Pd1 56.710(14)
Zn5 Pd3 Pd1 113.928(15)
Zn6 Pd3 Pd1 57.378(12)
Zn2 Pd3 Pd1 99.560(14)
Zn3 Pd3 Pd1 169.585(15)
Zn1 Pd3 Pd1 57.601(12)
Pd2 Pd3 Pd1 115.223(10)
C13 P1 C7 102.78(16)
C13 P1 C1 104.40(16)
C7 P1 C1 104.64(15)
C13 P1 Pd1 111.49(11)
C7 P1 Pd1 115.46(11)
C1 P1 Pd1 116.60(11)
C25 P2 C19 101.70(16)
C25 P2 C31 102.07(15)
C19 P2 C31 105.14(15)
C25 P2 Pd2 115.77(11)
C19 P2 Pd2 114.29(11)
C31 P2 Pd2 116.06(11)
C2 C1 C6 109.9(3)
C2 C1 P1 110.8(2)
C6 C1 P1 116.9(2)
C1 C2 C3 112.0(3)
C4 C3 C2 111.4(3)
C3 C4 C5 110.7(3)
C6 C5 C4 111.1(3)
C5 C6 C1 111.0(3)
C8 C7 C12 110.8(3)
C8 C7 P1 110.1(2)
C12 C7 P1 111.4(2)
C7 C8 C9 112.8(3)
C10 C9 C8 110.7(3)
C11 C10 C9 110.1(3)
C10 C11 C12 111.7(3)
C11 C12 C7 110.6(3)
C18 C13 C14 109.2(3)
C18 C13 P1 112.4(2)
C14 C13 P1 117.8(2)
C15 C14 C13 110.2(3)
C16 C15 C14 111.8(3)
C15 C16 C17 111.9(3)
C16 C17 C18 111.2(3)
C17 C18 C13 110.6(3)
C20 C19 C24 111.6(3)
C20 C19 P2 109.1(2)
C24 C19 P2 111.4(2)
C19 C20 C21 111.7(3)
C22 C21 C20 110.2(3)
C23 C22 C21 111.5(3)
C22 C23 C24 111.2(3)
C23 C24 C19 110.8(3)
C26 C25 C30 110.0(3)
C26 C25 P2 116.0(2)
C30 C25 P2 111.3(2)
C27 C26 C25 111.0(3)
C28 C27 C26 111.6(4)
C27 C28 C29 111.1(4)
C30 C29 C28 111.7(3)
C29 C30 C25 111.9(3)
C36 C31 C32 109.5(3)
C36 C31 P2 112.3(2)
C32 C31 P2 117.3(2)
C33 C32 C31 110.4(3)
C34 C33 C32 111.6(3)
C33 C34 C35 111.5(3)
C34 C35 C36 111.1(3)
C35 C36 C31 111.4(3)
C41 C37 C38 107.8(3)
C41 C37 C42 125.7(3)
C38 C37 C42 125.9(3)
C41 C37 Zn1 70.9(2)
C38 C37 Zn1 75.9(2)
C42 C37 Zn1 125.7(2)
C39 C38 C37 107.9(3)
C39 C38 C43 126.3(3)
C37 C38 C43 125.5(3)
C39 C38 Zn1 73.91(19)
C37 C38 Zn1 68.67(19)
C43 C38 Zn1 128.1(2)
C40 C39 C38 108.4(3)
C40 C39 C44 125.8(3)
C38 C39 C44 125.5(3)
C40 C39 Zn1 69.93(19)
C38 C39 Zn1 71.84(19)
C44 C39 Zn1 129.0(3)
C39 C40 C41 107.8(3)
C39 C40 C45 125.4(3)
C41 C40 C45 126.7(3)
C39 C40 Zn1 75.6(2)
C41 C40 Zn1 69.08(19)
C45 C40 Zn1 123.4(2)
C37 C41 C40 108.2(3)
C37 C41 C46 125.0(3)
C40 C41 C46 126.6(4)
C37 C41 Zn1 73.0(2)
C40 C41 Zn1 75.0(2)
C46 C41 Zn1 122.4(3)
C48 C47 C51 107.5(3)
C48 C47 C52 125.8(4)
C51 C47 C52 126.5(4)
C48 C47 Zn2 72.1(2)
C51 C47 Zn2 74.6(2)
C52 C47 Zn2 122.4(3)
C49 C48 C47 108.6(3)
C49 C48 C53 125.8(4)
C47 C48 C53 125.6(4)
C49 C48 Zn2 75.2(2)
C47 C48 Zn2 72.3(2)
C53 C48 Zn2 120.5(2)
C48 C49 C50 108.2(3)
C48 C49 C54 125.7(4)
C50 C49 C54 126.0(4)
C48 C49 Zn2 69.9(2)
C50 C49 Zn2 74.6(2)
C54 C49 Zn2 123.8(3)
C49 C50 C51 108.0(3)
C49 C50 C55 126.1(4)
C51 C50 C55 124.7(4)
C49 C50 Zn2 71.29(19)
C51 C50 Zn2 70.81(19)
C55 C50 Zn2 133.3(3)
C47 C51 C50 107.6(3)
C47 C51 C56 126.0(4)
C50 C51 C56 125.6(4)
C47 C51 Zn2 70.0(2)
C50 C51 Zn2 74.6(2)
C56 C51 Zn2 128.4(3)
C58 C57 C61 107.6(4)
C58 C57 C62 128.1(6)
C61 C57 C62 123.4(6)
C58 C57 Zn3 77.5(3)
C61 C57 Zn3 74.0(2)
C62 C57 Zn3 122.4(3)
C59 C58 C57 107.8(4)
C59 C58 C63 125.6(6)
C57 C58 C63 126.5(5)
C59 C58 Zn3 79.2(2)
C57 C58 Zn3 66.4(2)
C63 C58 Zn3 121.8(3)
C58 C59 C60 108.8(4)
C58 C59 C64 125.8(4)
C60 C59 C64 125.5(4)
C58 C59 Zn3 67.5(2)
C60 C59 Zn3 71.8(2)
C64 C59 Zn3 126.1(3)
C61 C60 C59 107.9(4)
C61 C60 C65 126.1(4)
C59 C60 C65 125.8(4)
C61 C60 Zn3 65.6(2)
C59 C60 Zn3 75.0(2)
C65 C60 Zn3 129.9(3)
C60 C61 C57 107.9(4)
C60 C61 C66 126.1(5)
C57 C61 C66 125.5(5)
C60 C61 Zn3 80.2(2)
C57 C61 Zn3 69.0(2)
C66 C61 Zn3 122.8(3)
C71 C67 C68 109.0(4)
C71 C67 C72 124.1(6)
C68 C67 C72 126.9(5)
C67 C68 C69 105.8(4)
C67 C68 C73 122.8(5)
C69 C68 C73 123.4(5)
C67 C68 Zn4 96.9(3)
C69 C68 Zn4 90.5(4)
C73 C68 Zn4 108.9(3)
C70 C69 C68 108.3(5)
C70 C69 C74 127.3(7)
C68 C69 C74 123.8(6)
C69 C70 C71 108.9(5)
C69 C70 C75 123.7(6)
C71 C70 C75 127.0(6)
C67 C71 C70 108.0(4)
C67 C71 C76 124.9(6)
C70 C71 C76 125.1(6)
C67 C71 Zn5 97.0(3)
C70 C71 Zn5 90.5(3)
C76 C71 Zn5 96.4(3)
C71' C67' C68' 107.8(11)
C71' C67' C72' 125.3(13)
C68' C67' C72' 126.3(13)
C67' C68' C69' 107.3(10)
C67' C68' C73' 125.1(12)
C69' C68' C73' 125.5(12)
C67' C68' Zn5 94.9(10)
C69' C68' Zn5 85.4(9)
C73' C68' Zn5 102.8(9)
C70' C69' C68' 108.8(11)
C70' C69' C74' 128.7(14)
C68' C69' C74' 122.4(13)
C70' C69' Zn5 101.4(10)
C68' C69' Zn5 60.7(8)
C74' C69' Zn5 105.7(10)
C69' C70' C71' 107.8(10)
C69' C70' C75' 126.6(14)
C71' C70' C75' 122.8(14)
C69' C70' Zn4 109.8(11)
C71' C70' Zn4 70.1(10)
C75' C70' Zn4 102.9(11)
C67' C71' C70' 108.3(11)
C67' C71' C76' 125.6(13)
C70' C71' C76' 124.2(13)
C67' C71' Zn4 105.6(13)
C70' C71' Zn4 74.3(9)
C76' C71' Zn4 101.5(11)
C82 C77 C78 117.0(4)
C82 C77 C83 121.6(5)
C78 C77 C83 121.4(5)
C79 C78 C77 120.0(5)
C78 C79 C80 122.0(5)
C81 C80 C79 118.6(5)
C80 C81 C82 119.9(5)
C77 C82 C81 122.5(4)
C85 C84 C89 120.0
C85 C84 C90 121.3(7)
C89 C84 C90 118.7(7)
C86 C85 C84 120.0
C85 C86 C87 120.0
C88 C87 C86 120.0
C89 C88 C87 120.0
C88 C89 C84 120.0
C85' C84' C89' 120.0
C85' C84' C90' 123.9(9)
C89' C84' C90' 116.1(9)
C86' C85' C84' 120.0
C85' C86' C87' 120.0
C88' C87' C86' 120.0
C89' C88' C87' 120.0
C88' C89' C84' 120.0
C2'' C1'' C6'' 120.0
C2'' C1'' C7'' 120.0(7)
C6'' C1'' C7'' 120.0(7)
C1'' C2'' C3'' 120.0
C4'' C3'' C2'' 120.0
C5'' C4'' C3'' 120.0
C4'' C5'' C6'' 120.0
C5'' C6'' C1'' 120.0
C92 C91 C96 120.0
C93 C92 C91 120.0
C92 C93 C94 120.0
C95 C94 C93 120.0
C96 C95 C94 120.0
C95 C96 C91 120.0
C95 C96 C97 121.7(6)
C91 C96 C97 118.3(6)
C92' C91' C96' 120.0
C91' C92' C93' 120.0
C92' C93' C94' 120.0
C95' C94' C93' 120.0
C94' C95' C96' 120.0
C95' C96' C91' 120.0
C95' C96' C97' 117.0(7)
C91' C96' C97' 122.9(7)

loop_
_geom_bond_atom_site_label_1
_geom_bond_atom_site_label_2
_geom_bond_distance
Zn1 C41 2.272(3)
Zn1 C37 2.300(3)
Zn1 C40 2.349(3)
Zn1 C38 2.395(3)
Zn1 C39 2.422(3)
Zn1 Pd1 2.5505(5)
Zn1 Pd3 2.5632(5)
Zn1 Zn4 2.8169(7)
Zn2 C48 2.311(4)
Zn2 C47 2.313(4)
Zn2 C51 2.373(3)
Zn2 C49 2.379(4)
Zn2 C50 2.422(3)
Zn2 Pd3 2.5548(5)
Zn2 Pd2 2.6275(5)
Zn2 Zn3 2.9459(7)
Zn2 Zn6 3.0450(6)
Zn3 C57 2.212(4)
Zn3 C61 2.277(4)
Zn3 C58 2.356(4)
Zn3 C60 2.464(3)
Zn3 C59 2.505(4)
Zn3 Pd2 2.5310(5)
Zn3 Pd3 2.5559(5)
Zn3 Zn5 2.8924(7)
Zn4 C68 2.178(5)
Zn4 C71' 2.351(19)
Zn4 C70' 2.407(16)
Zn4 Pd3 2.4574(5)
Zn4 Pd1 2.4714(5)
Zn4 Zn5 2.7288(7)
Zn4 Zn6 3.1512(6)
Zn5 C68' 2.265(14)
Zn5 C71 2.346(5)
Zn5 Pd3 2.4778(5)
Zn5 Pd2 2.4977(5)
Zn5 C69' 2.591(16)
Zn6 Pd3 2.4938(5)
Zn6 Pd2 2.5039(5)
Zn6 Pd1 2.5124(5)
Pd1 P1 2.3088(8)
Pd1 Pd3 2.7230(3)
Pd2 P2 2.3071(8)
Pd2 Pd3 2.6696(3)
P1 C13 1.860(4)
P1 C7 1.862(4)
P1 C1 1.878(3)
P2 C25 1.860(4)
P2 C19 1.869(4)
P2 C31 1.873(3)
C1 C2 1.528(5)
C1 C6 1.531(5)
C2 C3 1.534(4)
C3 C4 1.520(5)
C4 C5 1.531(6)
C5 C6 1.529(5)
C7 C8 1.525(5)
C7 C12 1.539(5)
C8 C9 1.531(5)
C9 C10 1.521(5)
C10 C11 1.512(6)
C11 C12 1.534(5)
C13 C18 1.533(5)
C13 C14 1.535(5)
C14 C15 1.533(6)
C15 C16 1.519(6)
C16 C17 1.520(6)
C17 C18 1.529(5)
C19 C20 1.522(5)
C19 C24 1.534(4)
C20 C21 1.535(5)
C21 C22 1.531(6)
C22 C23 1.513(7)
C23 C24 1.523(5)
C25 C26 1.530(5)
C25 C30 1.534(5)
C26 C27 1.528(6)
C27 C28 1.500(7)
C28 C29 1.528(6)
C29 C30 1.525(5)
C31 C36 1.539(5)
C31 C32 1.540(5)
C32 C33 1.538(5)
C33 C34 1.516(6)
C34 C35 1.529(5)
C35 C36 1.530(5)
C37 C41 1.418(5)
C37 C38 1.430(5)
C37 C42 1.495(5)
C38 C39 1.419(5)
C38 C43 1.493(5)
C39 C40 1.417(5)
C39 C44 1.498(5)
C40 C41 1.428(5)
C40 C45 1.501(5)
C41 C46 1.508(5)
C47 C48 1.416(5)
C47 C51 1.423(5)
C47 C52 1.503(6)
C48 C49 1.408(5)
C48 C53 1.499(5)
C49 C50 1.408(5)
C49 C54 1.505(5)
C50 C51 1.428(5)
C50 C55 1.501(5)
C51 C56 1.507(5)
C57 C58 1.422(8)
C57 C61 1.429(7)
C57 C62 1.508(7)
C58 C59 1.400(6)
C58 C63 1.513(7)
C59 C60 1.420(5)
C59 C64 1.506(7)
C60 C61 1.405(6)
C60 C65 1.487(5)
C61 C66 1.504(7)
C67 C71 1.386(7)
C67 C68 1.433(7)
C67 C72 1.500(7)
C68 C69 1.473(9)
C68 C73 1.512(6)
C69 C70 1.365(8)
C69 C74 1.490(8)
C70 C71 1.446(8)
C70 C75 1.512(7)
C71 C76 1.522(7)
C67' C71' 1.396(15)
C67' C68' 1.419(14)
C67' C72' 1.510(15)
C68' C69' 1.452(15)
C68' C73' 1.547(14)
C69' C70' 1.361(15)
C69' C74' 1.515(15)
C70' C71' 1.456(15)
C70' C75' 1.512(15)
C71' C76' 1.525(15)
C77 C82 1.365(7)
C77 C78 1.405(7)
C77 C83 1.482(7)
C78 C79 1.361(8)
C79 C80 1.389(8)
C80 C81 1.345(7)
C81 C82 1.394(7)
C84 C85 1.3900
C84 C89 1.3900
C84 C90 1.494(13)
C85 C86 1.3900
C86 C87 1.3900
C87 C88 1.3900
C88 C89 1.3900
C84' C85' 1.3900
C84' C89' 1.3900
C84' C90' 1.501(15)
C85' C86' 1.3900
C86' C87' 1.3900
C87' C88' 1.3900
C88' C89' 1.3900
C1'' C2'' 1.3900
C1'' C6'' 1.3900
C1'' C7'' 1.528(13)
C2'' C3'' 1.3900
C3'' C4'' 1.3900
C4'' C5'' 1.3900
C5'' C6'' 1.3900
C91 C92 1.3900
C91 C96 1.3900
C92 C93 1.3900
C93 C94 1.3900
C94 C95 1.3900
C95 C96 1.3900
C96 C97 1.496(11)
C91' C92' 1.3900
C91' C96' 1.3900
C92' C93' 1.3900
C93' C94' 1.3900
C94' C95' 1.3900
C95' C96' 1.3900
C96' C97' 1.522(12)
